data_7127138
loop_
_publ_author_name
'Jaoul, Arnaud'
'Yang, Yan'
'Casaretto, Nicolas'
'Clavagu\'era, Carine'
'Maron, Laurent'
'Nocton, Gr\'egory'

_publ_section_title
;
 Atom economical coupling of benzophenone and N-heterocyclic aromatics
 with SmI<sub>2</sub>.
;
_journal_issue 79
_journal_name_full 'Chemical communications (Cambridge, England)'
_journal_page_first 11875
_journal_page_last 11878
_journal_paper_doi 10.1039/d0cc05164k
_journal_volume 56
_journal_year 2020
_chemical_formula_moiety 'C33 H29 I2 N4 O Sm'
_chemical_formula_sum 'C33 H29 I2 N4 O Sm'
_chemical_formula_weight 901.76
_space_group_crystal_system monoclinic
_space_group_IT_number 14
_space_group_name_Hall '-P 2ybc'
_space_group_name_H-M_alt 'P 1 21/c 1'
_atom_sites_solution_hydrogens geom
_audit_creation_date 2020-02-21
_audit_creation_method
;
Olex2 1.3
(compiled Nov 21 2019 18:26:39 for OlexSys, GUI svn.r6003)
;
_cell_angle_alpha 90
_cell_angle_beta 100.528(4)
_cell_angle_gamma 90
_cell_formula_units_Z 4
_cell_length_a 9.2854(10)
_cell_length_b 15.4014(14)
_cell_length_c 24.686(3)
_cell_measurement_reflns_used 8765
_cell_measurement_temperature 150(2)
_cell_measurement_theta_max 24.521
_cell_measurement_theta_min 2.231
_cell_volume 3470.9(6)
_computing_cell_refinement 'SAINT V8.38A (Bruker, 2018)'
_computing_data_reduction 'SAINT V8.38A (Bruker, 2018)'
_computing_molecular_graphics 'Olex2 1.3 (Dolomanov et al., 2009)'
_computing_publication_material 'Olex2 1.3 (Dolomanov et al., 2009)'
_computing_structure_refinement 'SHELXL 2018/3 (Sheldrick, 2015)'
_computing_structure_solution 'SHELXT 2014/5 (Sheldrick, 2014)'
_diffrn_ambient_temperature 149.99
_diffrn_measured_fraction_theta_full 0.997
_diffrn_measured_fraction_theta_max 0.996
_diffrn_measurement_device_type 'Bruker APEX-II CCD'
_diffrn_measurement_method '\f and \w scans'
_diffrn_radiation_type MoK\a
_diffrn_radiation_wavelength 0.71073
_diffrn_reflns_av_R_equivalents 0.0738
_diffrn_reflns_av_unetI/netI 0.0517
_diffrn_reflns_Laue_measured_fraction_full 0.997
_diffrn_reflns_Laue_measured_fraction_max 0.996
_diffrn_reflns_limit_h_max 12
_diffrn_reflns_limit_h_min -12
_diffrn_reflns_limit_k_max 20
_diffrn_reflns_limit_k_min -20
_diffrn_reflns_limit_l_max 32
_diffrn_reflns_limit_l_min -32
_diffrn_reflns_number 56938
_diffrn_reflns_point_group_measured_fraction_full 0.997
_diffrn_reflns_point_group_measured_fraction_max 0.996
_diffrn_reflns_theta_full 25.242
_diffrn_reflns_theta_max 28.342
_diffrn_reflns_theta_min 2.594
_diffrn_source_current 31.0
_diffrn_source_power 1.705
_diffrn_source_voltage 55.0
_diffrn_standards_number 0
_exptl_absorpt_coefficient_mu 3.500
_exptl_absorpt_correction_T_max 0.7457
_exptl_absorpt_correction_T_min 0.6000
_exptl_absorpt_correction_type multi-scan
_exptl_absorpt_process_details
;
SADABS-2016/2 (Bruker,2016/2) was used for absorption correction.
wR2(int) was 0.1041 before and 0.0630 after correction.
The Ratio of minimum to maximum transmission is 0.8046.
The \l/2 correction factor is Not present.
;
_exptl_crystal_colour colourless
_exptl_crystal_colour_primary colourless
_exptl_crystal_density_diffrn 1.726
_exptl_crystal_description plate
_exptl_crystal_F_000 1724
_exptl_crystal_size_max 0.2
_exptl_crystal_size_mid 0.06
_exptl_crystal_size_min 0.04
_refine_diff_density_max 2.825
_refine_diff_density_min -1.383
_refine_diff_density_rms 0.150
_refine_ls_extinction_method none
_refine_ls_goodness_of_fit_ref 1.052
_refine_ls_hydrogen_treatment constr
_refine_ls_matrix_type full
_refine_ls_number_parameters 370
_refine_ls_number_reflns 8630
_refine_ls_number_restraints 0
_refine_ls_restrained_S_all 1.052
_refine_ls_R_factor_all 0.0594
_refine_ls_R_factor_gt 0.0420
_refine_ls_shift/su_max 0.002
_refine_ls_shift/su_mean 0.000
_refine_ls_structure_factor_coef Fsqd
_refine_ls_weighting_details 'w=1/[\s^2^(Fo^2^)+(0.0224P)^2^+14.7387P] where P=(Fo^2^+2Fc^2^)/3'
_refine_ls_weighting_scheme calc
_refine_ls_wR_factor_gt 0.0828
_refine_ls_wR_factor_ref 0.0882
_reflns_Friedel_coverage 0.000
_reflns_number_gt 6751
_reflns_number_total 8630
_reflns_threshold_expression 'I > 2\s(I)'
_cod_data_source_file d0cc05164k2.cif
_cod_data_source_block 4
_cod_depositor_comments 'Adding full bibliography for 7127135--7127141.cif.'
_cod_original_cell_volume 3470.8(6)
_cod_database_code 7127138
_shelx_shelxl_version_number 2018/3
_shelx_space_group_comment
;
The symmetry employed for this shelxl refinement is uniquely defined
by the following loop, which should always be used as a source of
symmetry information in preference to the above space-group names.
They are only intended as comments.
;
_shelx_estimated_absorpt_t_max 0.873
_shelx_estimated_absorpt_t_min 0.541
_olex2_refinement_description
;
1. Fixed Uiso
 At 1.2 times of:
  All C(H) groups
2.a Aromatic/amide H refined with riding coordinates:
 C1(H1), C2(H2), C3(H3), C4(H4), C5(H5), C6(H6), C7(H7), C8(H8), C9(H9),
 C10(H10), C13(H13), C14(H14), C15(H15), C16(H16), C17(H17), C19(H19), C20(H20),
  C21(H21), C22(H22), C24(H24), C25(H25), C26(H26), C27(H27), C28(H28),
 C29(H29), C30(H30), C31(H31), C32(H32), C33(H33)
;
_smtbx_masks_void_probe_radius 1.2
_smtbx_masks_void_truncation_radius 1.2
_olex2_submission_special_instructions 'No special instructions were received'

loop_
_space_group_symop_operation_xyz
'x, y, z'
'-x, y+1/2, -z+1/2'
'-x, -y, -z'
'x, -y-1/2, z-1/2'

loop_
_atom_site_label
_atom_site_type_symbol
_atom_site_fract_x
_atom_site_fract_y
_atom_site_fract_z
_atom_site_U_iso_or_equiv
_atom_site_adp_type
_atom_site_occupancy
_atom_site_site_symmetry_order
_atom_site_calc_flag
_atom_site_refinement_flags_posn
_atom_site_refinement_flags_adp
_atom_site_refinement_flags_occupancy
_atom_site_disorder_assembly
_atom_site_disorder_group
Sm1 Sm 0.52464(3) 0.29382(2) 0.61384(2) 0.02022(7) Uani 1 1 d . . . . .
I1 I 0.40579(4) 0.10296(2) 0.60399(2) 0.03203(10) Uani 1 1 d . . . . .
I2 I 0.66841(4) 0.47092(2) 0.59559(2) 0.03036(9) Uani 1 1 d . . . . .
O0AA O 0.3818(3) 0.3258(2) 0.66913(13) 0.0208(7) Uani 1 1 d . . . . .
N1AA N 0.7705(5) 0.2128(3) 0.63031(18) 0.0264(9) Uani 1 1 d . . . . .
N1 N 0.2850(5) 0.3352(3) 0.54561(18) 0.0288(10) Uani 1 1 d . . . . .
N2 N 0.5748(5) 0.2662(3) 0.51173(18) 0.0276(10) Uani 1 1 d . . . . .
N3 N 0.6543(4) 0.3390(3) 0.71374(18) 0.0251(9) Uani 1 1 d . . . . .
C1 C 0.2219(6) 0.2860(4) 0.5028(2) 0.0353(13) Uani 1 1 d . . . . .
H1 H 0.277460 0.240889 0.490272 0.042 Uiso 1 1 calc R U . . .
C2 C 0.0790(7) 0.2988(4) 0.4763(3) 0.0423(15) Uani 1 1 d . . . . .
H2 H 0.037593 0.263882 0.445671 0.051 Uiso 1 1 calc R U . . .
C3 C -0.0027(7) 0.3637(4) 0.4953(3) 0.0431(16) Uani 1 1 d . . . . .
H3 H -0.101932 0.372911 0.478317 0.052 Uiso 1 1 calc R U . . .
C4 C 0.0608(6) 0.4144(4) 0.5385(3) 0.0384(14) Uani 1 1 d . . . . .
H4 H 0.006751 0.458982 0.552350 0.046 Uiso 1 1 calc R U . . .
C5 C 0.2062(6) 0.3990(4) 0.5618(2) 0.0326(13) Uani 1 1 d . . . . .
H5 H 0.251658 0.435854 0.590778 0.039 Uiso 1 1 calc R U . . .
C6 C 0.5604(6) 0.3307(4) 0.4747(2) 0.0287(12) Uani 1 1 d . . . . .
H6 H 0.534667 0.386704 0.485889 0.034 Uiso 1 1 calc R U . . .
C7 C 0.5809(6) 0.3201(4) 0.4217(2) 0.0314(12) Uani 1 1 d . . . . .
H7 H 0.571420 0.367812 0.396968 0.038 Uiso 1 1 calc R U . . .
C8 C 0.6155(7) 0.2385(4) 0.4049(2) 0.0427(16) Uani 1 1 d . . . . .
H8 H 0.630353 0.228996 0.368305 0.051 Uiso 1 1 calc R U . . .
C9 C 0.6281(7) 0.1714(4) 0.4418(2) 0.0416(15) Uani 1 1 d . . . . .
H9 H 0.649944 0.114507 0.430895 0.050 Uiso 1 1 calc R U . . .
C10 C 0.6091(7) 0.1871(3) 0.4942(2) 0.0347(13) Uani 1 1 d . . . . .
H10 H 0.620574 0.140267 0.519722 0.042 Uiso 1 1 calc R U . . .
C11 C 0.3988(5) 0.3666(3) 0.7204(2) 0.0214(10) Uani 1 1 d . . . . .
C12 C 0.3202(5) 0.4553(3) 0.71207(19) 0.0223(10) Uani 1 1 d . . . . .
C13 C 0.3906(6) 0.5349(3) 0.7167(2) 0.0264(11) Uani 1 1 d . . . . .
H13 H 0.493771 0.537488 0.728439 0.032 Uiso 1 1 calc R U . . .
C14 C 0.3108(6) 0.6116(4) 0.7041(2) 0.0307(12) Uani 1 1 d . . . . .
H14 H 0.359660 0.666027 0.707637 0.037 Uiso 1 1 calc R U . . .
C15 C 0.1608(6) 0.6080(4) 0.6864(2) 0.0342(13) Uani 1 1 d . . . . .
H15 H 0.106544 0.660107 0.678053 0.041 Uiso 1 1 calc R U . . .
C16 C 0.0899(6) 0.5291(4) 0.6810(2) 0.0332(13) Uani 1 1 d . . . . .
H16 H -0.012934 0.526533 0.668362 0.040 Uiso 1 1 calc R U . . .
C17 C 0.1693(6) 0.4540(3) 0.6941(2) 0.0272(11) Uani 1 1 d . . . . .
H17 H 0.119482 0.399806 0.690823 0.033 Uiso 1 1 calc R U . . .
C18 C 0.5640(5) 0.3752(3) 0.7440(2) 0.0202(10) Uani 1 1 d . . . . .
C19 C 0.6195(6) 0.4154(3) 0.7940(2) 0.0263(11) Uani 1 1 d . . . . .
H19 H 0.554295 0.440823 0.814966 0.032 Uiso 1 1 calc R U . . .
C20 C 0.7663(6) 0.4184(4) 0.8130(2) 0.0314(12) Uani 1 1 d . . . . .
H20 H 0.803982 0.445828 0.847064 0.038 Uiso 1 1 calc R U . . .
C21 C 0.8598(6) 0.3813(4) 0.7823(2) 0.0345(13) Uani 1 1 d . . . . .
H21 H 0.962875 0.382155 0.794750 0.041 Uiso 1 1 calc R U . . .
C22 C 0.7995(6) 0.3431(4) 0.7332(2) 0.0336(13) Uani 1 1 d . . . . .
H22 H 0.863712 0.317954 0.711762 0.040 Uiso 1 1 calc R U . . .
C23 C 0.3336(5) 0.3109(3) 0.7622(2) 0.0231(11) Uani 1 1 d . . . . .
C24 C 0.2883(6) 0.3467(3) 0.8075(2) 0.0271(11) Uani 1 1 d . . . . .
H24 H 0.293329 0.407796 0.812881 0.032 Uiso 1 1 calc R U . . .
C25 C 0.2352(6) 0.2941(4) 0.8452(2) 0.0374(14) Uani 1 1 d . . . . .
H25 H 0.202561 0.319576 0.875874 0.045 Uiso 1 1 calc R U . . .
C26 C 0.2296(6) 0.2051(4) 0.8384(2) 0.0358(13) Uani 1 1 d . . . . .
H26 H 0.194847 0.169204 0.864482 0.043 Uiso 1 1 calc R U . . .
C27 C 0.2751(6) 0.1689(4) 0.7932(3) 0.0341(13) Uani 1 1 d . . . . .
H27 H 0.270761 0.107741 0.788149 0.041 Uiso 1 1 calc R U . . .
C28 C 0.3267(6) 0.2205(3) 0.7553(2) 0.0295(12) Uani 1 1 d . . . . .
H28 H 0.357647 0.194789 0.724351 0.035 Uiso 1 1 calc R U . . .
C29 C 0.7961(6) 0.1455(4) 0.6647(2) 0.0324(13) Uani 1 1 d . . . . .
H29 H 0.716582 0.122680 0.679582 0.039 Uiso 1 1 calc R U . . .
C30 C 0.9319(6) 0.1073(4) 0.6799(2) 0.0376(14) Uani 1 1 d . . . . .
H30 H 0.944799 0.059080 0.704300 0.045 Uiso 1 1 calc R U . . .
C31 C 1.0486(6) 0.1403(4) 0.6591(3) 0.0380(14) Uani 1 1 d . . . . .
H31 H 1.143411 0.115554 0.669043 0.046 Uiso 1 1 calc R U . . .
C32 C 1.0249(7) 0.2098(4) 0.6237(3) 0.0451(16) Uani 1 1 d . . . . .
H32 H 1.103319 0.233812 0.608707 0.054 Uiso 1 1 calc R U . . .
C33 C 0.8839(6) 0.2447(4) 0.6101(3) 0.0339(13) Uani 1 1 d . . . . .
H33 H 0.867992 0.292727 0.585571 0.041 Uiso 1 1 calc R U . . .

loop_
_atom_site_aniso_label
_atom_site_aniso_U_11
_atom_site_aniso_U_22
_atom_site_aniso_U_33
_atom_site_aniso_U_23
_atom_site_aniso_U_13
_atom_site_aniso_U_12
Sm1 0.02076(12) 0.02057(13) 0.02132(13) -0.00095(10) 0.00908(10) 0.00241(10)
I1 0.0348(2) 0.02249(18) 0.0423(2) 0.00036(15) 0.01631(17) -0.00205(14)
I2 0.03317(19) 0.02088(18) 0.0370(2) -0.00100(15) 0.00643(16) -0.00195(14)
O0AA 0.0219(17) 0.0216(17) 0.0203(17) -0.0061(14) 0.0077(14) 0.0001(13)
N1AA 0.026(2) 0.026(2) 0.030(2) -0.0006(19) 0.0119(19) 0.0057(18)
N1 0.027(2) 0.033(3) 0.028(2) 0.003(2) 0.0076(19) 0.0037(19)
N2 0.030(2) 0.027(2) 0.028(2) -0.0001(19) 0.014(2) 0.0041(18)
N3 0.021(2) 0.030(2) 0.025(2) -0.0013(19) 0.0073(18) -0.0013(18)
C1 0.036(3) 0.041(3) 0.029(3) -0.001(3) 0.005(2) 0.003(3)
C2 0.039(3) 0.047(4) 0.038(3) 0.003(3) 0.001(3) -0.008(3)
C3 0.031(3) 0.052(4) 0.045(4) 0.020(3) 0.004(3) 0.006(3)
C4 0.034(3) 0.044(4) 0.040(3) 0.012(3) 0.012(3) 0.018(3)
C5 0.042(3) 0.029(3) 0.029(3) 0.005(2) 0.011(3) 0.009(2)
C6 0.040(3) 0.025(3) 0.023(3) -0.003(2) 0.009(2) 0.006(2)
C7 0.039(3) 0.032(3) 0.025(3) 0.000(2) 0.012(2) 0.003(2)
C8 0.068(5) 0.040(4) 0.021(3) -0.008(3) 0.011(3) 0.008(3)
C9 0.067(4) 0.026(3) 0.035(3) -0.008(3) 0.017(3) 0.009(3)
C10 0.049(4) 0.022(3) 0.037(3) 0.002(2) 0.017(3) 0.006(2)
C11 0.021(2) 0.025(3) 0.019(2) -0.004(2) 0.006(2) -0.001(2)
C12 0.026(3) 0.029(3) 0.014(2) 0.001(2) 0.008(2) 0.004(2)
C13 0.025(3) 0.030(3) 0.027(3) 0.004(2) 0.010(2) -0.002(2)
C14 0.035(3) 0.027(3) 0.033(3) 0.006(2) 0.015(2) 0.002(2)
C15 0.038(3) 0.034(3) 0.033(3) 0.003(2) 0.011(3) 0.012(3)
C16 0.027(3) 0.039(3) 0.033(3) 0.000(3) 0.006(2) 0.006(2)
C17 0.024(3) 0.027(3) 0.030(3) -0.003(2) 0.005(2) 0.000(2)
C18 0.018(2) 0.020(2) 0.025(3) 0.001(2) 0.0079(19) -0.0013(18)
C19 0.030(3) 0.026(3) 0.025(3) -0.001(2) 0.011(2) -0.001(2)
C20 0.035(3) 0.030(3) 0.028(3) -0.005(2) 0.004(2) -0.005(2)
C21 0.025(3) 0.039(3) 0.037(3) -0.001(3) 0.000(2) -0.002(2)
C22 0.024(3) 0.042(3) 0.037(3) -0.008(3) 0.010(2) 0.001(2)
C23 0.018(2) 0.032(3) 0.022(2) 0.001(2) 0.009(2) 0.001(2)
C24 0.033(3) 0.025(3) 0.028(3) 0.002(2) 0.017(2) 0.002(2)
C25 0.035(3) 0.049(4) 0.032(3) 0.008(3) 0.019(3) 0.008(3)
C26 0.028(3) 0.042(3) 0.040(3) 0.014(3) 0.014(3) 0.005(3)
C27 0.028(3) 0.030(3) 0.047(4) 0.006(3) 0.012(3) -0.001(2)
C28 0.032(3) 0.029(3) 0.029(3) 0.000(2) 0.010(2) -0.001(2)
C29 0.029(3) 0.043(3) 0.028(3) 0.007(3) 0.012(2) 0.003(2)
C30 0.039(3) 0.041(3) 0.034(3) 0.008(3) 0.010(3) 0.010(3)
C31 0.024(3) 0.044(4) 0.046(4) -0.005(3) 0.008(3) 0.015(3)
C32 0.034(3) 0.043(4) 0.067(5) 0.007(3) 0.031(3) 0.011(3)
C33 0.030(3) 0.028(3) 0.048(4) 0.009(3) 0.019(3) 0.009(2)

loop_
_atom_type_symbol
_atom_type_description
_atom_type_scat_dispersion_real
_atom_type_scat_dispersion_imag
_atom_type_scat_source
C C 0.0033 0.0016 'International Tables Vol C Tables 4.2.6.8 and 6.1.1.4'
H H 0.0000 0.0000 'International Tables Vol C Tables 4.2.6.8 and 6.1.1.4'
I I -0.4742 1.8119 'International Tables Vol C Tables 4.2.6.8 and 6.1.1.4'
N N 0.0061 0.0033 'International Tables Vol C Tables 4.2.6.8 and 6.1.1.4'
O O 0.0106 0.0060 'International Tables Vol C Tables 4.2.6.8 and 6.1.1.4'
Sm Sm -0.1638 3.4418 'International Tables Vol C Tables 4.2.6.8 and 6.1.1.4'

loop_
_geom_angle_atom_site_label_1
_geom_angle_atom_site_label_2
_geom_angle_atom_site_label_3
_geom_angle
_geom_angle_site_symmetry_1
_geom_angle_site_symmetry_3
_geom_angle_publ_flag
I2 Sm1 I1 165.289(13) . . ?
O0AA Sm1 I1 90.84(9) . . ?
O0AA Sm1 I2 103.00(9) . . ?
O0AA Sm1 N1AA 130.64(13) . . ?
O0AA Sm1 N1 78.46(13) . . ?
O0AA Sm1 N2 151.17(13) . . ?
O0AA Sm1 N3 64.54(13) . . ?
N1AA Sm1 I1 81.19(10) . . ?
N1AA Sm1 I2 93.23(10) . . ?
N1AA Sm1 N1 148.03(14) . . ?
N1AA Sm1 N2 76.68(13) . . ?
N1AA Sm1 N3 74.87(13) . . ?
N1 Sm1 I1 86.12(10) . . ?
N1 Sm1 I2 91.74(10) . . ?
N1 Sm1 N2 72.90(13) . . ?
N1 Sm1 N3 136.85(13) . . ?
N2 Sm1 I1 84.10(9) . . ?
N2 Sm1 I2 81.36(10) . . ?
N3 Sm1 I1 114.53(9) . . ?
N3 Sm1 I2 76.61(9) . . ?
N3 Sm1 N2 142.63(13) . . ?
C11 O0AA Sm1 134.8(3) . . ?
C29 N1AA Sm1 121.9(3) . . ?
C29 N1AA C33 117.5(5) . . ?
C33 N1AA Sm1 120.0(3) . . ?
C1 N1 Sm1 124.6(4) . . ?
C5 N1 Sm1 115.9(4) . . ?
C5 N1 C1 117.9(5) . . ?
C6 N2 Sm1 120.8(3) . . ?
C6 N2 C10 116.8(5) . . ?
C10 N2 Sm1 122.4(3) . . ?
C18 N3 Sm1 113.9(3) . . ?
C18 N3 C22 117.9(4) . . ?
C22 N3 Sm1 127.1(3) . . ?
N1 C1 H1 118.8 . . ?
N1 C1 C2 122.3(6) . . ?
C2 C1 H1 118.8 . . ?
C1 C2 H2 120.6 . . ?
C1 C2 C3 118.7(6) . . ?
C3 C2 H2 120.6 . . ?
C2 C3 H3 120.3 . . ?
C4 C3 C2 119.4(6) . . ?
C4 C3 H3 120.3 . . ?
C3 C4 H4 120.8 . . ?
C3 C4 C5 118.3(6) . . ?
C5 C4 H4 120.8 . . ?
N1 C5 C4 123.3(6) . . ?
N1 C5 H5 118.3 . . ?
C4 C5 H5 118.3 . . ?
N2 C6 H6 118.3 . . ?
N2 C6 C7 123.4(5) . . ?
C7 C6 H6 118.3 . . ?
C6 C7 H7 120.7 . . ?
C6 C7 C8 118.6(5) . . ?
C8 C7 H7 120.7 . . ?
C7 C8 H8 120.5 . . ?
C9 C8 C7 118.9(5) . . ?
C9 C8 H8 120.5 . . ?
C8 C9 H9 120.3 . . ?
C10 C9 C8 119.4(5) . . ?
C10 C9 H9 120.3 . . ?
N2 C10 C9 122.9(5) . . ?
N2 C10 H10 118.5 . . ?
C9 C10 H10 118.5 . . ?
O0AA C11 C12 107.8(4) . . ?
O0AA C11 C18 108.7(4) . . ?
O0AA C11 C23 111.2(4) . . ?
C12 C11 C23 110.2(4) . . ?
C18 C11 C12 112.7(4) . . ?
C18 C11 C23 106.2(4) . . ?
C13 C12 C11 124.6(4) . . ?
C13 C12 C17 118.2(5) . . ?
C17 C12 C11 117.0(4) . . ?
C12 C13 H13 119.8 . . ?
C12 C13 C14 120.4(5) . . ?
C14 C13 H13 119.8 . . ?
C13 C14 H14 120.0 . . ?
C15 C14 C13 119.9(5) . . ?
C15 C14 H14 120.0 . . ?
C14 C15 H15 119.9 . . ?
C16 C15 C14 120.1(5) . . ?
C16 C15 H15 119.9 . . ?
C15 C16 H16 120.2 . . ?
C15 C16 C17 119.5(5) . . ?
C17 C16 H16 120.2 . . ?
C12 C17 H17 119.1 . . ?
C16 C17 C12 121.8(5) . . ?
C16 C17 H17 119.1 . . ?
N3 C18 C11 115.7(4) . . ?
N3 C18 C19 120.7(4) . . ?
C19 C18 C11 123.6(4) . . ?
C18 C19 H19 119.8 . . ?
C20 C19 C18 120.4(5) . . ?
C20 C19 H19 119.8 . . ?
C19 C20 H20 120.3 . . ?
C19 C20 C21 119.4(5) . . ?
C21 C20 H20 120.3 . . ?
C20 C21 H21 121.1 . . ?
C22 C21 C20 117.8(5) . . ?
C22 C21 H21 121.1 . . ?
N3 C22 C21 123.8(5) . . ?
N3 C22 H22 118.1 . . ?
C21 C22 H22 118.1 . . ?
C24 C23 C11 122.2(5) . . ?
C24 C23 C28 118.9(5) . . ?
C28 C23 C11 118.9(4) . . ?
C23 C24 H24 119.8 . . ?
C23 C24 C25 120.5(5) . . ?
C25 C24 H24 119.8 . . ?
C24 C25 H25 119.8 . . ?
C26 C25 C24 120.4(5) . . ?
C26 C25 H25 119.8 . . ?
C25 C26 H26 120.3 . . ?
C27 C26 C25 119.3(5) . . ?
C27 C26 H26 120.3 . . ?
C26 C27 H27 119.6 . . ?
C28 C27 C26 120.7(5) . . ?
C28 C27 H27 119.6 . . ?
C23 C28 H28 119.9 . . ?
C27 C28 C23 120.2(5) . . ?
C27 C28 H28 119.9 . . ?
N1AA C29 H29 118.3 . . ?
N1AA C29 C30 123.5(5) . . ?
C30 C29 H29 118.3 . . ?
C29 C30 H30 120.6 . . ?
C31 C30 C29 118.9(5) . . ?
C31 C30 H30 120.6 . . ?
C30 C31 H31 120.7 . . ?
C32 C31 C30 118.7(5) . . ?
C32 C31 H31 120.7 . . ?
C31 C32 H32 120.5 . . ?
C31 C32 C33 119.1(5) . . ?
C33 C32 H32 120.5 . . ?
N1AA C33 C32 122.3(5) . . ?
N1AA C33 H33 118.8 . . ?
C32 C33 H33 118.8 . . ?

loop_
_geom_bond_atom_site_label_1
_geom_bond_atom_site_label_2
_geom_bond_distance
_geom_bond_site_symmetry_2
_geom_bond_publ_flag
Sm1 I1 3.1337(5) . ?
Sm1 I2 3.1057(5) . ?
Sm1 O0AA 2.128(3) . ?
Sm1 N1AA 2.568(4) . ?
Sm1 N1 2.612(4) . ?
Sm1 N2 2.680(4) . ?
Sm1 N3 2.633(4) . ?
O0AA C11 1.395(6) . ?
N1AA C29 1.333(7) . ?
N1AA C33 1.338(7) . ?
N1 C1 1.345(7) . ?
N1 C5 1.330(7) . ?
N2 C6 1.340(7) . ?
N2 C10 1.350(7) . ?
N3 C18 1.341(6) . ?
N3 C22 1.347(7) . ?
C1 H1 0.9500 . ?
C1 C2 1.382(8) . ?
C2 H2 0.9500 . ?
C2 C3 1.388(9) . ?
C3 H3 0.9500 . ?
C3 C4 1.366(9) . ?
C4 H4 0.9500 . ?
C4 C5 1.388(8) . ?
C5 H5 0.9500 . ?
C6 H6 0.9500 . ?
C6 C7 1.365(7) . ?
C7 H7 0.9500 . ?
C7 C8 1.380(8) . ?
C8 H8 0.9500 . ?
C8 C9 1.367(8) . ?
C9 H9 0.9500 . ?
C9 C10 1.360(8) . ?
C10 H10 0.9500 . ?
C11 C12 1.545(7) . ?
C11 C18 1.544(7) . ?
C11 C23 1.548(7) . ?
C12 C13 1.385(7) . ?
C12 C17 1.390(7) . ?
C13 H13 0.9500 . ?
C13 C14 1.398(7) . ?
C14 H14 0.9500 . ?
C14 C15 1.382(8) . ?
C15 H15 0.9500 . ?
C15 C16 1.376(8) . ?
C16 H16 0.9500 . ?
C16 C17 1.379(7) . ?
C17 H17 0.9500 . ?
C18 C19 1.393(7) . ?
C19 H19 0.9500 . ?
C19 C20 1.359(7) . ?
C20 H20 0.9500 . ?
C20 C21 1.376(8) . ?
C21 H21 0.9500 . ?
C21 C22 1.371(8) . ?
C22 H22 0.9500 . ?
C23 C24 1.379(7) . ?
C23 C28 1.402(7) . ?
C24 H24 0.9500 . ?
C24 C25 1.391(7) . ?
C25 H25 0.9500 . ?
C25 C26 1.381(8) . ?
C26 H26 0.9500 . ?
C26 C27 1.380(8) . ?
C27 H27 0.9500 . ?
C27 C28 1.379(8) . ?
C28 H28 0.9500 . ?
C29 H29 0.9500 . ?
C29 C30 1.380(8) . ?
C30 H30 0.9500 . ?
C30 C31 1.378(8) . ?
C31 H31 0.9500 . ?
C31 C32 1.373(9) . ?
C32 H32 0.9500 . ?
C32 C33 1.399(8) . ?
C33 H33 0.9500 . ?

loop_
_geom_torsion_atom_site_label_1
_geom_torsion_atom_site_label_2
_geom_torsion_atom_site_label_3
_geom_torsion_atom_site_label_4
_geom_torsion
_geom_torsion_site_symmetry_1
_geom_torsion_site_symmetry_2
_geom_torsion_site_symmetry_3
_geom_torsion_site_symmetry_4
_geom_torsion_publ_flag
Sm1 O0AA C11 C12 110.7(4) . . . . ?
Sm1 O0AA C11 C18 -11.7(6) . . . . ?
Sm1 O0AA C11 C23 -128.3(4) . . . . ?
Sm1 N1AA C29 C30 -171.6(4) . . . . ?
Sm1 N1AA C33 C32 171.5(5) . . . . ?
Sm1 N1 C1 C2 163.6(4) . . . . ?
Sm1 N1 C5 C4 -162.8(4) . . . . ?
Sm1 N2 C6 C7 -178.3(4) . . . . ?
Sm1 N2 C10 C9 176.8(5) . . . . ?
Sm1 N3 C18 C11 12.4(5) . . . . ?
Sm1 N3 C18 C19 -169.4(4) . . . . ?
Sm1 N3 C22 C21 168.2(4) . . . . ?
O0AA C11 C12 C13 -110.4(5) . . . . ?
O0AA C11 C12 C17 63.8(5) . . . . ?
O0AA C11 C18 N3 -3.7(6) . . . . ?
O0AA C11 C18 C19 178.1(4) . . . . ?
O0AA C11 C23 C24 -156.0(5) . . . . ?
O0AA C11 C23 C28 26.9(6) . . . . ?
N1AA C29 C30 C31 0.6(9) . . . . ?
N1 C1 C2 C3 -1.2(9) . . . . ?
N2 C6 C7 C8 1.2(9) . . . . ?
N3 C18 C19 C20 -0.1(8) . . . . ?
C1 N1 C5 C4 3.2(8) . . . . ?
C1 C2 C3 C4 1.5(9) . . . . ?
C2 C3 C4 C5 0.3(9) . . . . ?
C3 C4 C5 N1 -2.9(9) . . . . ?
C5 N1 C1 C2 -1.2(8) . . . . ?
C6 N2 C10 C9 -0.4(9) . . . . ?
C6 C7 C8 C9 0.0(10) . . . . ?
C7 C8 C9 C10 -1.3(10) . . . . ?
C8 C9 C10 N2 1.5(10) . . . . ?
C10 N2 C6 C7 -1.0(8) . . . . ?
C11 C12 C13 C14 174.8(5) . . . . ?
C11 C12 C17 C16 -174.6(5) . . . . ?
C11 C18 C19 C20 178.0(5) . . . . ?
C11 C23 C24 C25 -177.7(5) . . . . ?
C11 C23 C28 C27 177.2(5) . . . . ?
C12 C11 C18 N3 -123.2(5) . . . . ?
C12 C11 C18 C19 58.7(6) . . . . ?
C12 C11 C23 C24 -36.6(6) . . . . ?
C12 C11 C23 C28 146.4(5) . . . . ?
C12 C13 C14 C15 -0.6(8) . . . . ?
C13 C12 C17 C16 0.1(8) . . . . ?
C13 C14 C15 C16 -0.3(8) . . . . ?
C14 C15 C16 C17 1.0(9) . . . . ?
C15 C16 C17 C12 -0.9(8) . . . . ?
C17 C12 C13 C14 0.7(7) . . . . ?
C18 N3 C22 C21 0.6(8) . . . . ?
C18 C11 C12 C13 9.6(7) . . . . ?
C18 C11 C12 C17 -176.2(4) . . . . ?
C18 C11 C23 C24 85.8(6) . . . . ?
C18 C11 C23 C28 -91.2(5) . . . . ?
C18 C19 C20 C21 -0.1(8) . . . . ?
C19 C20 C21 C22 0.4(8) . . . . ?
C20 C21 C22 N3 -0.7(9) . . . . ?
C22 N3 C18 C11 -178.4(5) . . . . ?
C22 N3 C18 C19 -0.2(7) . . . . ?
C23 C11 C12 C13 128.0(5) . . . . ?
C23 C11 C12 C17 -57.7(6) . . . . ?
C23 C11 C18 N3 116.1(5) . . . . ?
C23 C11 C18 C19 -62.1(6) . . . . ?
C23 C24 C25 C26 1.1(9) . . . . ?
C24 C23 C28 C27 0.1(8) . . . . ?
C24 C25 C26 C27 -1.0(9) . . . . ?
C25 C26 C27 C28 0.5(9) . . . . ?
C26 C27 C28 C23 0.0(9) . . . . ?
C28 C23 C24 C25 -0.7(8) . . . . ?
C29 N1AA C33 C32 0.2(9) . . . . ?
C29 C30 C31 C32 -0.4(9) . . . . ?
C30 C31 C32 C33 0.1(10) . . . . ?
C31 C32 C33 N1AA 0.0(10) . . . . ?
C33 N1AA C29 C30 -0.5(9) . . . . ?

loop_
_smtbx_masks_void_nr
_smtbx_masks_void_average_x
_smtbx_masks_void_average_y
_smtbx_masks_void_average_z
_smtbx_masks_void_volume
_smtbx_masks_void_count_electrons
_smtbx_masks_void_content
1 -0.670 0.000 0.500 199.4 68.7 '1.6 C5H5N'
2 -0.046 0.500 0.000 199.4 68.7 '1.6 C5H5N'
